data_2003382
loop_
_publ_author_name
'Didierjean, C.'
'Aubry, A.'
'Zouikri, M.'
'Boussard, G.'
'Marraud, M.'

_publ_section_title
;
 Z-AzPro-AzPro-OBzl
;
_journal_issue 4
_journal_name_full 'Acta Crystallographica Section C'
_journal_page_first 688
_journal_page_last 690
_journal_paper_doi 10.1107/S0108270194012436
_journal_volume 51
_journal_year 1995
_chemical_formula_moiety 'C23 H26 N4 O5'
_chemical_formula_sum 'C23 H26 N4 O5'
_chemical_formula_weight 438.48
_space_group_crystal_system monoclinic
_space_group_IT_number 4
_space_group_name_Hall 'P 2yb'
_space_group_name_H-M_alt 'P 1 21 1'
_atom_type_scat_source 'SHELX76 (Sheldrick, 1976)'
_cell_angle_alpha 90
_cell_angle_beta 115.27(2)
_cell_angle_gamma 90
_cell_formula_units_Z 4
_cell_length_a 9.386(1)
_cell_length_b 27.912(3)
_cell_length_c 9.463(1)
_cell_measurement_reflns_used 25
_cell_measurement_temperature 295
_cell_measurement_theta_max 30
_cell_measurement_theta_min 20
_cell_volume 2241.9(6)
_diffrn_measurement_device 'Enraf-Nonius CAD4'
_diffrn_measurement_method \w-2\q
_diffrn_radiation_type CuK\a
_diffrn_radiation_wavelength 1.54056
_diffrn_reflns_av_R_equivalents 0.023
_diffrn_reflns_limit_h_max 10
_diffrn_reflns_limit_h_min -11
_diffrn_reflns_limit_k_max 34
_diffrn_reflns_limit_k_min 0
_diffrn_reflns_limit_l_max 11
_diffrn_reflns_limit_l_min 0
_diffrn_reflns_number 4602
_diffrn_reflns_theta_max 70
_diffrn_standards_decay_% 0
_diffrn_standards_interval_time 90
_diffrn_standards_number 2
_exptl_absorpt_coefficient_mu 0.68
_exptl_absorpt_correction_type none
_exptl_crystal_colour colourless
_exptl_crystal_density_diffrn 1.30
_exptl_crystal_description parallelepiped
_exptl_crystal_size_max 0.4
_exptl_crystal_size_mid 0.3
_exptl_crystal_size_min 0.3
_refine_diff_density_max 0.15
_refine_diff_density_min -0.16
_refine_ls_extinction_method none
_refine_ls_goodness_of_fit_obs 2.37
_refine_ls_hydrogen_treatment refxyz
_refine_ls_number_parameters 368
_refine_ls_number_reflns 4239
_refine_ls_R_factor_obs 0.031
_refine_ls_shift/esd_max 0.21
_refine_ls_structure_factor_coef F
_refine_ls_weighting_details 'w = 0.0316/[\s^2^(F) + 0.00013F^2^]'
_refine_ls_weighting_scheme calc
_refine_ls_wR_factor_obs 0.035
_reflns_number_observed 4239
_reflns_number_total 4509
_reflns_observed_criterion I>3\s(I)
_cod_data_source_file na1107.cif
_cod_data_source_block na1107a
_cod_depositor_comments
;
 Changing the space group from 'P 2c' to 'P 2yb' after consulting the
 original publication. All related space group information was changed
 accordingly.

 Antanas Vaitkus,
 2017-07-04

The following automatic conversions were performed:

'_refine_ls_weighting_scheme' value 'w = 0.0316/[\s^2^(F) +
0.00013F^2^]' was changed to 'calc'. New tag
'_refine_ls_weighting_details' was created. The value of the new tag
was set to 'w = 0.0316/[\s^2^(F) + 0.00013F^2^]'.

Automatic conversion script
Id: cif_fix_values 3143 2015-03-26 13:38:13Z robertas 
;
_cod_original_cell_volume 2242
_cod_original_sg_symbol_Hall 'P 2y1'
_cod_original_sg_symbol_H-M 'P 21'
_cod_database_code 2003382

loop_
_space_group_symop_id
_space_group_symop_operation_xyz
1 x,y,z
2 -x,y+1/2,-z

loop_
_atom_site_label
_atom_site_fract_x
_atom_site_fract_y
_atom_site_fract_z
_atom_site_B_iso_or_equiv
C(1A) .2514(3) .177 -.3442(4) 5.49(9)
C(2A) .2868(3) .2233(1) -.2975(4) 5.87(9)
C(3A) .4273(3) .2350(1) -.1729(3) 5.18(8)
C(4A) .5341(3) .19979(9) -.0942(3) 4.04(7)
C(5A) .4969(3) .1534(1) -.1444(4) 5.47(9)
C(6A) .3581(4) .1419(1) -.2660(4) 6.4(1)
C(7A) .6874(3) .2117(1) .0406(3) 4.70(8)
O(1A) .6545(2) .21786(7) .1755(2) 4.66(5)
C(8A) .7810(3) .22897(9) .3088(3) 4.22(7)
O(2A) .9150(2) .22918(7) .3247(2) 5.21(5)
N(1A) .7377(2) .23986(8) .4243(2) 4.43(6)
C(9A) .8499(3) .2410(1) .5903(3) 4.46(7)
C(10A) .7474(3) .2288(1) .6730(3) 5.79(9)
C(11A) .6011(3) .2062(1) .5487(3) 4.67(7)
N(2A) .5824(2) .23035(8) .4052(2) 3.96(5)
C(12A) .4804(3) .26941(9) .3465(3) 3.72(6)
O(3A) .5184(2) .30823(7) .3189(2) 5.65(6)
N(3A) .3301(2) .25790(7) .3258(2) 3.66(5)
C(13A) .2547(3) .2122(1) .2589(3) 4.52(7)
C(14A) .1456(3) .2249(1) .0919(3) 5.31(9)
C(15A) .0951(3) .2760(1) .0995(3) 4.67(7)
N(4A) .2148(2) .29336(7) .2502(2) 3.96(5)
C(16A) .1817(3) .32696(9) .3335(3) 4.16(7)
O(4A) .0692(2) .35323(7) .2794(2) 5.10(5)
O(5A) .2942(2) .32891(6) .4810(2) 5.02(5)
C(17A) .2881(5) .3690(1) .5725(4) 7.1(1)
C(18A) .4236(3) .36426(9) .7286(3) 4.70(8)
C(19A) .5745(4) .3577(1) .7452(4) 5.89(9)
C(20A) .6967(4) .3509(1) .8900(4) 6.2(1)
C(21A) .6694(4) .3524(1) 1.0197(4) 6.3(1)
C(22A) .5214(4) .3589(1) 1.0065(4) 6.7(1)
C(23A) .3984(4) .3647(1) .8605(4) 5.85(9)
C(1B) -.4687(5) .5192(3) -.2082(5) 8.8(1)
C(2B) -.4520(5) .5671(3) -.2053(5) 8.7(1)
C(3B) -.3214(4) .5892(2) -.0862(4) 6.9(1)
C(4B) -.2087(3) .5617(1) .0249(3) 5.32(7)
C(5B) -.2270(4) .5126(1) .0186(5) 6.7(1)
C(6B) -.3570(5) .4917(2) -.0975(6) 8.5(1)
C(7B) -.0662(4) .5845(1) .1512(4) 6.28(9)
O(1B) -.0559(2) .56790(7) .3003(2) 4.81(4)
C(8B) .0516(3) .59030(9) .4248(3) 4.63(6)
O(2B) .1380(2) .62172(7) .4218(3) 6.40(6)
N(1B) .0573(3) .57240(8) .5602(3) 5.36(6)
C(9B) .1309(4) .5967(1) .7092(4) 6.41(9)
C(10B) .0187(5) .5899(2) .7818(5) 7.6(1)
C(11B) -.1170(4) .5612(1) .6682(4) 5.62(8)
N(2B) -.0592(3) .54041(7) .5586(2) 4.64(5)
C(12B) -.0079(3) .49275(9) .5778(3) 4.05(6)
O(3B) .1196(2) .47992(7) .5904(3) 6.11(6)
N(3B) -.1223(2) .46290(7) .5828(2) 4.15(5)
C(13B) -.2900(3) .4664(1) .4782(4) 5.49(7)
C(14B) -.3253(5) .4216(1) .3845(5) 7.3(1)
C(15B) -.1930(3) .3876(1) .4633(3) 5.19(7)
N(4B) -.0841(2) .41396(7) .6011(2) 4.28(5)
C(16B) -.0203(3) .39530(9) .7467(3) 4.12(6)
O(4B) -.0077(2) .35270(6) .7734(2) 5.39(5)
O(5B) .0337(2) .42984(6) .8550(2) 4.89(4)
C(17B) .1140(4) .4144(1) 1.0160(3) 5.19(7)
C(18B) .2059(3) .45686(9) 1.1075(3) 4.32(6)
C(19B) .2992(4) .4833(1) 1.0558(3) 5.33(7)
C(20B) .3838(4) .5222(1) 1.1417(4) 5.83(8)
C(21B) .3745(4) .5350(1) 1.2783(4) 5.87(8)
C(22B) .2840(3) .5084(1) 1.3312(3) 5.66(8)
C(23B) .1995(3) .4696(1) 1.2465(3) 4.78(6)
H(C1A) .154(3) .1673(9) -.424(3) ?
H(C2A) .217(3) .2429(9) -.342(3) ?
H(C3A) .449(3) .267(1) -.125(3) ?
H(C5A) .569(3) .1329(9) -.096(3) ?
H(C6A) .339(3) .111(1) -.306(3) ?
H(C7A) .771(3) .1850(9) .060(3) ?
H'(C7A) .733(3) .2409(9) .025(3) ?
H(C9A) .942(3) .2167(9) .606(3) ?
H'(C9A) .902(3) .271(1) .617(3) ?
H(C10A) .714(3) .255(1) .715(3) ?
H'(C10A) .803(3) .2101(9) .764(3) ?
H(C11A) .504(3) .2117(9) .560(3) ?
H'(C11A) .615(3) .170(1) .536(3) ?
H(C13A) .191(3) .2003(9) .323(3) ?
H'(C13A) .335(3) .189(1) .267(3) ?
H(C14A) .207(3) .228(1) .031(3) ?
H'(C14A) .059(3) .2049(9) .046(3) ?
H(C15A) -.009(3) .2776(9) .107(3) ?
H'(C15A) .095(3) .2939(9) .010(3) ?
H(C17A) .200(3) .379(1) .558(3) ?
H'(C17A) .312(3) .399(1) .518(3) ?
H(C19A) .583(3) .354(1) .662(3) ?
H(C20A) .804(3) .3447(9) .912(3) ?
H(C21A) .760(3) .3471(9) 1.119(3) ?
H(C22A) .492(3) .3581(9) 1.092(3) ?
H(C23A) .293(3) .3676(9) .850(3) ?
H(C1B) -.564(4) .498(1) -.295(4) ?
H(C2B) -.521(4) .587(1) -.275(4) ?
H(C3B) -.315(4) .620(1) -.069(4) ?
H(C5B) -.156(4) .492(1) .103(4) ?
H(C6B) -.369(4) .461(1) -.110(4) ?
H(C7B) -.072(4) .620(1) .156(4) ?
H'(C7B) .032(4) .578(1) .144(4) ?
H(C9B) .228(4) .580(1) .785(4) ?
H'(C9B) .150(4) .622(1) .701(4) ?
H(C10B) -.007(4) .610(1) .834(4) ?
H'(C10B) .088(4) .567(1) .884(4) ?
H(C11B) -.150(3) .534(1) .714(4) ?
H'(C11B) -.208(4) .581(1) .599(4) ?
H(C13B) -.305(4) .496(1) .424(4) ?
H'(C13B) -.353(3) .462(1) .545(3) ?
H(C14B) -.420(4) .409(1) .338(4) ?
H'(C14B) -.314(4) .429(1) .304(4) ?
H(C15B) -.137(4) .380(1) .409(4) ?
H'(C15B) -.228(3) .359(1) .500(4) ?
H(C17B) .192(4) .386(1) 1.021(4) ?
H'(C17B) .028(4) .408(1) 1.048(4) ?
H(C19B) .295(3) .473(1) .960(4) ?
H(C20B) .445(4) .539(1) 1.102(4) ?
H(C21B) .431(3) .565(1) 1.346(4) ?
H(C22B) .271(3) .517(1) 1.424(4) ?
H(C23B) .136(3) .453(1) 1.276(4) ?

loop_
_geom_angle_atom_site_label_1
_geom_angle_atom_site_label_2
_geom_angle_atom_site_label_3
_geom_angle
_geom_angle_publ_flag
C(2A) C(1A) C(6A) 118.9(2) yes
C(1A) C(2A) C(3A) 121.0(3) yes
C(2A) C(3A) C(4A) 120.2(3) yes
C(3A) C(4A) C(5A) 117.9(2) yes
C(3A) C(4A) C(7A) 121.1(2) yes
C(5A) C(4A) C(7A) 120.9(2) yes
C(4A) C(5A) C(6A) 121.7(3) yes
C(1A) C(6A) C(5A) 120.2(3) yes
C(4A) C(7A) O(1A) 106.8(2) yes
C(7A) O(1A) C(8A) 114.7(2) yes
O(1A) C(8A) O(2A) 125.1(3) yes
O(1A) C(8A) N(1A) 111.1(2) yes
O(2A) C(8A) N(1A) 123.8(2) yes
C(8A) N(1A) C(9A) 122.9(2) yes
C(8A) N(1A) N(2A) 120.2(2) yes
C(9A) N(1A) N(2A) 111.6(2) yes
N(1A) C(9A) C(10A) 102.9(2) yes
O(3A) C(12A) N(3A) 124.0(2) yes
C(12A) N(3A) C(13A) 122.7(2) yes
C(12A) N(3A) N(4A) 115.1(2) yes
C(13A) N(3A) N(4A) 105.4(2) yes
N(3A) C(13A) C(14A) 103.6(2) yes
C(13A) C(14A) C(15A) 104.9(2) yes
C(14A) C(15A) N(4A) 103.4(2) yes
N(3A) N(4A) C(15A) 111.2(2) yes
N(3A) N(4A) C(16A) 120.6(2) yes
C(15A) N(4A) C(16A) 121.8(2) yes
N(4A) C(16A) O(4A) 123.7(2) yes
N(4A) C(16A) O(5A) 111.2(2) yes
O(4A) C(16A) O(5A) 125.0(2) yes
C(16A) O(5A) C(17A) 116.3(2) yes
O(5A) C(17A) C(18A) 107.0(3) yes
C(17A) C(18A) C(19A) 122.0(3) yes
C(17A) C(18A) C(23A) 119.9(3) yes
C(9A) C(10A) C(11A) 105.0(2) yes
C(10A) C(11A) N(2A) 103.8(2) yes
N(1A) N(2A) C(11A) 105.1(2) yes
N(1A) N(2A) C(12A) 113.4(2) yes
C(11A) N(2A) C(12A) 121.3(2) yes
N(2A) C(12A) O(3A) 124.8(2) yes
N(2A) C(12A) N(3A) 111.1(2) yes
C(19A) C(18A) C(23A) 118.0(2) yes
C(18A) C(19A) C(20A) 121.0(4) yes
C(19A) C(20A) C(21A) 119.9(3) yes
C(20A) C(21A) C(22A) 120.2(3) yes
C(21A) C(22A) C(23A) 119.7(4) yes
C(18A) C(23A) C(22A) 121.1(3) yes
C(2B) C(1B) C(6B) 120.0(4) yes
C(1B) C(2B) C(3B) 120.4(4) yes
C(2B) C(3B) C(4B) 119.8(4) yes
C(3B) C(4B) C(5B) 118.9(3) yes
C(3B) C(4B) C(7B) 120.7(3) yes
C(5B) C(4B) C(7B) 120.4(3) yes
C(4B) C(5B) C(6B) 120.5(3) yes
C(1B) C(6B) C(5B) 120.4(5) yes
C(4B) C(7B) O(1B) 107.9(3) yes
C(7B) O(1B) C(8B) 114.9(2) yes
O(1B) C(8B) O(2B) 125.7(3) yes
O(1B) C(8B) N(1B) 111.8(2) yes
O(2B) C(8B) N(1B) 122.4(2) yes
C(8B) N(1B) C(9B) 124.0(3) yes
C(8B) N(1B) N(2B) 120.5(2) yes
C(9B) N(1B) N(2B) 110.7(3) yes
N(1B) C(9B) C(10B) 104.6(3) yes
O(3B) C(12B) N(3B) 125.0(2) yes
C(12B) N(3B) C(13B) 124.5(2) yes
C(12B) N(3B) N(4B) 115.5(2) yes
C(13B) N(3B) N(4B) 107.1(2) yes
N(3B) C(13B) C(14B) 104.4(3) yes
C(13B) C(14B) C(15B) 108.3(3) yes
C(14B) C(15B) N(14B) 103.9(3) yes
N(3B) N(4B) C(15B) 109.5(2) yes
N(3B) N(4B) C(16B) 118.7(2) yes
C(15B) N(4B) C(16B) 123.4(2) yes
N(4B) C(16B) O(4B) 123.6(2) yes
N(4B) C(16B) O(5B) 111.2(2) yes
O(4B) C(16B) O(5B) 125.2(2) yes
C(16B) O(5B) C(17B) 116.7(2) yes
O(5B) C(17B) C(18B) 106.6(2) yes
C(17B) C(18B) C(19B) 120.7(3) yes
C(17B) C(18B) C(23B) 120.1(3) yes
C(9B) C(10B) C(11B) 106.7(3) yes
C(10B) C(11B) N(2B) 105.0(3) yes
N(1B) N(2B) C(11B) 105.1(2) yes
N(1B) N(2B) C(12B) 112.3(2) yes
C(11B) N(2B) C(12B) 119.4(2) yes
N(2B) C(12B) O(3B) 124.6(3) yes
N(2B) C(12B) N(3B) 110.4(2) yes
C(19B) C(18B) C(23B) 119.2(2) yes
C(18B) C(19B) C(20B) 120.0(3) yes
C(19B) C(20B) C(21B) 120.2(3) yes
C(20B) C(21B) C(22B) 119.9(3) yes
C(21B) C(22B) C(23B) 120.2(3) yes
C(18B) C(23B) C(22B) 120.4(3) yes

loop_
_geom_bond_atom_site_label_1
_geom_bond_atom_site_label_2
_geom_bond_distance
_geom_bond_publ_flag
C(1A) C(2A) 1.355(3) yes
C(1A) C(6A) 1.373(4) yes
C(2A) C(3A) 1.381(3) yes
C(3A) C(4A) 1.374(4) yes
C(4A) C(5A) 1.372(4) yes
C(4A) C(7A) 1.497(3) yes
C(5A) C(6A) 1.358(4) yes
C(7A) O(1A) 1.446(4) yes
O(1A) C(8A) 1.348(2) yes
C(8A) O(2A) 1.201(3) yes
C(8A) N(1A) 1.353(4) yes
N(1A) C(9A) 1.471(3) yes
N(1A) N(2A) 1.416(3) yes
C(9A) C(10A) 1.515(5) yes
C(10A) C(11A) 1.513(4) yes
C(11A) N(2A) 1.458(4) yes
N(2A) C(12A) 1.400(3) yes
C(12A) O(3A) 1.204(3) yes
C(12A) N(3A) 1.377(3) yes
N(3A) C(13A) 1.464(3) yes
N(3A) N(4A) 1.415(3) yes
C(13A) C(14A) 1.513(4) yes
C(14A) C(15A) 1.513(4) yes
C(15A) N(4A) 1.471(3) yes
N(4A) C(16A) 1.344(4) yes
C(16A) O(4A) 1.206(3) yes
C(16A) O(5A) 1.344(2) yes
O(5A) C(17A) 1.431(4) yes
C(17A) C(18A) 1.487(4) yes
C(18A) C(19A) 1.369(5) yes
C(18A) C(23A) 1.366(5) yes
C(19A) C(20A) 1.374(4) yes
C(20A) C(21A) 1.357(6) yes
C(21A) C(22A) 1.353(6) yes
C(22A) C(23A) 1.380(4) yes
C(1B) C(2B) 1.350(10) yes
C(1B) C(6B) 1.358(7) yes
C(2B) C(3B) 1.404(5) yes
C(3B) C(4B) 1.364(4) yes
C(4B) C(5B) 1.380(5) yes
C(4B) C(7B) 1.502(4) yes
C(5B) C(6B) 1.376(5) yes
C(7B) O(1B) 1.448(4) yes
O(1B) C(8B) 1.335(3) yes
C(8B) O(2B) 1.203(4) yes
C(8B) N(1B) 1.355(4) yes
N(1B) C(9B) 1.447(4) yes
N(1B) N(2B) 1.406(3) yes
C(9B) C(10B) 1.494(7) yes
C(10B) C(11B) 1.501(5) yes
C(11B) N(2B) 1.478(5) yes
N(2B) C(12B) 1.400(3) yes
C(12B) O(3B) 1.205(4) yes
C(12B) N(3B) 1.376(3) yes
N(3B) C(13B) 1.461(3) yes
N(3B) N(4B) 1.404(3) yes
C(13B) C(14B) 1.486(5) yes
C(14B) C(15B) 1.487(5) yes
C(15B) N(4B) 1.467(3) yes
N(4B) C(16B) 1.351(3) yes
C(16B) O(4B) 1.211(3) yes
C(16B) O(5B) 1.339(3) yes
O(5B) C(17B) 1.447(3) yes
C(17B) C(18B) 1.502(4) yes
C(18B) C(19B) 1.386(5) yes
C(18B) C(23B) 1.388(4) yes
C(19B) C(20B) 1.384(4) yes
C(20B) C(21B) 1.379(6) yes
C(21B) C(22B) 1.373(5) yes
C(22B) C(23B) 1.380(4) yes

loop_
_geom_torsion_atom_site_label_1
_geom_torsion_atom_site_label_2
_geom_torsion_atom_site_label_3
_geom_torsion_atom_site_label_4
_geom_torsion
_geom_torsion_publ_flag
C(4A) C(7A) O(1A) C(8A) -179.8(2) yes
C(7A) O(1A) C(8A) N(1A) 172.5(2) yes
O(1A) C(8A) N(1A) N(2A) 11.4(3) yes
O(1A) C(8A) N(1A) C(9A) 163.5(2) yes
C(8A) N(1A) N(2A) C(12A) -93.2(3) yes
N(1A) N(2A) C(11A) C(10A) 33.4(3) yes
N(2A) C(11A) C(10A) C(9A) -32.0(3) yes
C(11A) C(10A) C(9A) N(1A) 18.1(3) yes
C(10A) C(9A) N(1A) N(2A) 2.5(3) yes
C(9A) N(1A) N(2A) C(11A) -22.9(3) yes
N(1A) N(2A) C(12A) N(3A) 178.2(2) yes
N(2A) C(12A) N(3A) N(4A) -173.0(2) yes
N(2A) C(12A) N(3A) C(13A) -42.4(3) yes
C(12A) N(3A) N(4A) C(16A) -91.2(3) yes
N(3A) N(4A) C(15A) C(14A) 1.9(3) yes
N(4A) C(15A) C(14A) C13(A) 18.5(3) yes
C(15A) C(14A) C(13A) N(3A) -31.9(3) yes
C(14A) C(13A) N(3A) N(4A) 33.0(3) yes
C(13A) N(3A) N(4A) C(15A) -22.3(3) yes
N(3A) N(4A) C(16A) O(5A) 15.5(3) yes
N(4A) C(16A) O(5A) C(17A) 168.6(3) yes
C(16A) O(5A) C(17A) C(18A) -179.1(3) yes
C(4B) C(7B) O(1B) C(8B) -170.7(2) yes
C(7B) O(1B) C(8B) N(1B) -178.8(3) yes
O(1B) C(8B) N(1B) N(2B) -10.5(4) yes
O(1B) C(8B) N(1B) C(9B) -163.5(3) yes
C(8B) N(1B) N(2B) C(12B) 101.1(3) yes
N(1B) N(2B) C(11B) C(10B) -26.8(3) yes
N(2B) C(11B) C(10B) C(9B) 16.1(4) yes
C(11B) C(10B) C(9B) N(1B) 0.1(4) yes
C(10B) C(9B) N(1B) N(2B) -18.0(3) yes
C(9B) N(1B) N(2B) C(11B) 28.5(3) yes
N(1B) N(2B) C(12B) N(3B) 177.2(2) yes
N(2B) C(12B) N(3B) N(4B) 179.7(2) yes
N(2B) C(12B) N(3B) C(13B) 43.4(3) yes
C(12B) N(3B) N(4B) C(16B) 93.6(4) yes
N(3B) N(4B) C(15B) C(14B) -16.0(4) yes
N(4B) C(15B) C(14B) C(13B) -.1(3) yes
C(15B) C(14B) C(13B) N(3B) 15.2(5) yes
C(14B) C(13B) N(3B) N(4B) -25.2(4) yes
C(13B) N(3B) N(4B) C(15B) 26.4(3) yes
N(3B) N(4B) C(16B) O(5B) -16.1(3) yes
N(4B) C(16B) O(5B) C(17B) -176.2(3) yes
C(16B) O(5B) C(17B) C(18B) 162.5(3) yes
